data_4333613
loop_
_publ_author_name
'Anton O. Oliynyk'
'Yaroslava F. Lomnytska'
'Mariya V. Dzevenko'
'Stanislav S. Stoyko'
'Arthur Mar'

_publ_contact_author_address
; Department of Chemistry
  University of Alberta
  Edmonton, AB
  Canada  T6G 2G2
;
_publ_contact_author_email arthur.mar@ualberta.ca
_publ_contact_author_fax '(780) 492-8231'
_publ_contact_author_name 'Dr. Arthur Mar'
_publ_contact_author_phone '(780) 492-5592'
_publ_section_title
;
 Phase Equilibria in the Mo-Fe-P System at 800 \% C and Structure of
 Ternary Phosphide (Mo1-xFex)3P (0.10 <=x<= 0.15)
;
_journal_name_full 'Inorganic Chemistry'
_journal_page_first 983
_journal_page_last 991
_journal_paper_doi 10.1021/ic302243p
_journal_volume 52
_journal_year 2013
_chemical_formula_structural 'Mo2.56 Fe0.44 P'
_chemical_formula_sum 'Fe0.44 Mo2.56 P'
_chemical_formula_weight 301.15
_chemical_name_common 'molybdenum iron phosphide (2.56/0.44/1)'
_chemical_name_systematic 'molybdenum iron phosphide (2.56/0.44/1)'
_space_group_IT_number 82
_symmetry_cell_setting tetragonal
_symmetry_space_group_name_Hall 'I -4'
_symmetry_space_group_name_H-M 'I -4'
_atom_sites_solution_primary direct
_atom_sites_solution_secondary difmap
_audit_creation_method SHELXL-97
_cell_angle_alpha 90.00
_cell_angle_beta 90.00
_cell_angle_gamma 90.00
_cell_formula_units_Z 8
_cell_length_a 9.6982(8)
_cell_length_b 9.6982(8)
_cell_length_c 4.7590(4)
_cell_measurement_reflns_used 3445
_cell_measurement_temperature 173(2)
_cell_measurement_theta_max 32.80
_cell_measurement_theta_min 4.77
_cell_volume 447.61(6)
_computing_cell_refinement 'Bruker SAINT 7.06A (Bruker, 2004)'
_computing_data_collection 'Bruker SMART 5.054 (Bruker, 1999)'
_computing_data_reduction 'Bruker SAINT 7.06A'
_computing_molecular_graphics 'ATOMS 5.1 (Dowty, 1999)'
_computing_publication_material 'Bruker SHELXTL 6.12'
_computing_structure_refinement 'Bruker SHELXTL 6.12'
_computing_structure_solution 'Bruker SHELXTL 6.12'
_diffrn_ambient_temperature 173(2)
_diffrn_measured_fraction_theta_full 0.987
_diffrn_measured_fraction_theta_max 0.987
_diffrn_measurement_device_type 'Bruker D8/SMART APEX II CCD'
_diffrn_measurement_method '\w scans'
_diffrn_radiation_monochromator graphite
_diffrn_radiation_source 'fine-focus sealed tube'
_diffrn_radiation_type MoK\a
_diffrn_radiation_wavelength 0.71073
_diffrn_reflns_av_R_equivalents 0.0274
_diffrn_reflns_av_sigmaI/netI 0.0232
_diffrn_reflns_limit_h_max 14
_diffrn_reflns_limit_h_min -14
_diffrn_reflns_limit_k_max 14
_diffrn_reflns_limit_k_min -14
_diffrn_reflns_limit_l_max 7
_diffrn_reflns_limit_l_min -7
_diffrn_reflns_number 3137
_diffrn_reflns_theta_full 33.12
_diffrn_reflns_theta_max 33.12
_diffrn_reflns_theta_min 2.97
_diffrn_standards_number 0
_exptl_absorpt_coefficient_mu 17.204
_exptl_absorpt_correction_T_max 0.7146
_exptl_absorpt_correction_T_min 0.3572
_exptl_absorpt_correction_type numerical
_exptl_absorpt_process_details 'Bruker SHELXTL 6.12 (Sheldrick, 2001)'
_exptl_crystal_colour black
_exptl_crystal_density_diffrn 8.938
_exptl_crystal_description prism
_exptl_crystal_F_000 1072
_exptl_crystal_size_max 0.10
_exptl_crystal_size_mid 0.04
_exptl_crystal_size_min 0.03
_refine_diff_density_max 0.897
_refine_diff_density_min -0.799
_refine_diff_density_rms 0.215
_refine_ls_abs_structure_details 'Flack H D (1983), Acta Cryst. A39, 876-881'
_refine_ls_abs_structure_Flack 0.04(8)
_refine_ls_extinction_coef 0.00153(12)
_refine_ls_extinction_expression Fc^*^=kFc[1+0.001xFc^2^\l^3^/sin(2\q)]^-1/4^
_refine_ls_extinction_method SHELXL
_refine_ls_goodness_of_fit_ref 1.087
_refine_ls_matrix_type full
_refine_ls_number_parameters 39
_refine_ls_number_reflns 834
_refine_ls_number_restraints 0
_refine_ls_restrained_S_all 1.087
_refine_ls_R_factor_all 0.0193
_refine_ls_R_factor_gt 0.0175
_refine_ls_shift/su_max 0.001
_refine_ls_shift/su_mean 0.000
_refine_ls_structure_factor_coef Fsqd
_refine_ls_weighting_details 'calc w=1/[\s^2^(Fo^2^)+(0.0135P)^2^+1.8240P] where P=(Fo^2^+2Fc^2^)/3'
_refine_ls_weighting_scheme calc
_refine_ls_wR_factor_gt 0.0354
_refine_ls_wR_factor_ref 0.0358
_reflns_number_gt 793
_reflns_number_total 834
_reflns_threshold_expression I>2\s(I)
_cod_data_source_file ic302243p_si_002_1.cif
_cod_data_source_block Mo2.56Fe0.44P
_cod_database_code 4333613

loop_
_symmetry_equiv_pos_as_xyz
'x, y, z'
'-x, -y, z'
'y, -x, -z'
'-y, x, -z'
'x+1/2, y+1/2, z+1/2'
'-x+1/2, -y+1/2, z+1/2'
'y+1/2, -x+1/2, -z+1/2'
'-y+1/2, x+1/2, -z+1/2'

loop_
_atom_site_label
_atom_site_type_symbol
_atom_site_fract_x
_atom_site_fract_y
_atom_site_fract_z
_atom_site_U_iso_or_equiv
_atom_site_adp_type
_atom_site_occupancy
_atom_site_symmetry_multiplicity
_atom_site_calc_flag
_atom_site_refinement_flags
Mo1 Mo 0.08195(3) 0.10365(3) 0.26234(8) 0.00705(8) Uani 1 1 d .
Mo2 Mo 0.14328(3) 0.47492(4) 0.00477(9) 0.00842(9) Uani 1 1 d .
Mo3 Mo 0.32258(4) 0.28032(4) 0.24803(12) 0.00844(14) Uani 0.563(6) 1 d P
Fe3 Fe 0.32258(4) 0.28032(4) 0.24803(12) 0.00844(14) Uani 0.437(6) 1 d P
P P 0.29119(11) 0.03803(12) 0.0018(3) 0.00960(19) Uani 1 1 d .

loop_
_atom_site_aniso_label
_atom_site_aniso_U_11
_atom_site_aniso_U_22
_atom_site_aniso_U_33
_atom_site_aniso_U_23
_atom_site_aniso_U_13
_atom_site_aniso_U_12
Mo1 0.00673(15) 0.00813(15) 0.00630(15) -0.00032(14) 0.00023(16) -0.00003(11)
Mo2 0.00675(16) 0.01214(17) 0.00637(15) 0.00019(16) 0.00037(17) 0.00086(12)
Mo3 0.0110(2) 0.0069(2) 0.0074(2) 0.0007(2) -0.0014(2) -0.00006(14)
Fe3 0.0110(2) 0.0069(2) 0.0074(2) 0.0007(2) -0.0014(2) -0.00006(14)
P 0.0061(4) 0.0168(5) 0.0059(4) -0.0008(5) -0.0003(5) 0.0011(4)

loop_
_atom_type_symbol
_atom_type_description
_atom_type_scat_dispersion_real
_atom_type_scat_dispersion_imag
_atom_type_scat_source
P P 0.1023 0.0942 'International Tables Vol C Tables 4.2.6.8 and 6.1.1.4'
Fe Fe 0.3463 0.8444 'International Tables Vol C Tables 4.2.6.8 and 6.1.1.4'
Mo Mo -1.6832 0.6857 'International Tables Vol C Tables 4.2.6.8 and 6.1.1.4'

loop_
_geom_angle_atom_site_label_1
_geom_angle_atom_site_label_2
_geom_angle_atom_site_label_3
_geom_angle
_geom_angle_site_symmetry_1
_geom_angle_site_symmetry_3
P Mo1 P 108.584(16) . 4
P Mo1 Mo1 107.97(3) . 2
P Mo1 Mo1 106.39(3) 4 2
P Mo1 Fe3 104.67(3) . 6
P Mo1 Fe3 106.48(3) 4 6
Mo1 Mo1 Fe3 122.222(13) 2 6
P Mo1 Mo3 104.67(3) . 6
P Mo1 Mo3 106.48(3) 4 6
Mo1 Mo1 Mo3 122.222(13) 2 6
Fe3 Mo1 Mo3 0.000(13) 6 6
P Mo1 Fe3 53.23(3) . 6_554
P Mo1 Fe3 55.35(3) 4 6_554
Mo1 Mo1 Fe3 120.762(12) 2 6_554
Fe3 Mo1 Fe3 117.003(19) 6 6_554
Mo3 Mo1 Fe3 117.003(19) 6 6_554
P Mo1 Mo3 53.23(3) . 6_554
P Mo1 Mo3 55.35(3) 4 6_554
Mo1 Mo1 Mo3 120.762(12) 2 6_554
Fe3 Mo1 Mo3 117.003(19) 6 6_554
Mo3 Mo1 Mo3 117.003(19) 6 6_554
Fe3 Mo1 Mo3 0.000(15) 6_554 6_554
P Mo1 Mo2 135.21(3) . 7_455
P Mo1 Mo2 53.60(3) 4 7_455
Mo1 Mo1 Mo2 116.361(19) 2 7_455
Fe3 Mo1 Mo2 56.415(14) 6 7_455
Mo3 Mo1 Mo2 56.415(14) 6 7_455
Fe3 Mo1 Mo2 96.370(16) 6_554 7_455
Mo3 Mo1 Mo2 96.370(16) 6_554 7_455
P Mo1 Mo3 58.45(3) . .
P Mo1 Mo3 86.15(3) 4 .
Mo1 Mo1 Mo3 164.56(2) 2 .
Fe3 Mo1 Mo3 60.209(12) 6 .
Mo3 Mo1 Mo3 60.209(12) 6 .
Fe3 Mo1 Mo3 58.945(12) 6_554 .
Mo3 Mo1 Mo3 58.945(12) 6_554 .
Mo2 Mo1 Mo3 78.214(14) 7_455 .
P Mo1 Mo1 99.94(3) . 3_556
P Mo1 Mo1 151.47(3) 4 3_556
Mo1 Mo1 Mo1 63.761(8) 2 3_556
Fe3 Mo1 Mo1 64.593(18) 6 3_556
Mo3 Mo1 Mo1 64.593(18) 6 3_556
Fe3 Mo1 Mo1 153.162(18) 6_554 3_556
Mo3 Mo1 Mo1 153.162(18) 6_554 3_556
Mo2 Mo1 Mo1 104.746(19) 7_455 3_556
Mo3 Mo1 Mo1 109.102(19) . 3_556
P Mo1 Mo1 152.40(4) . 4_556
P Mo1 Mo1 98.99(3) 4 4_556
Mo1 Mo1 Mo1 63.761(8) 2 4_556
Fe3 Mo1 Mo1 65.176(18) 6 4_556
Mo3 Mo1 Mo1 65.176(18) 6 4_556
Fe3 Mo1 Mo1 154.306(18) 6_554 4_556
Mo3 Mo1 Mo1 154.306(18) 6_554 4_556
Mo2 Mo1 Mo1 62.529(14) 7_455 4_556
Mo3 Mo1 Mo1 124.18(2) . 4_556
Mo1 Mo1 Mo1 52.478(15) 3_556 4_556
P Mo2 P 149.54(5) 6 6_554
P Mo2 P 99.51(4) 6 3_565
P Mo2 P 98.00(4) 6_554 3_565
P Mo2 P 99.07(4) 6 4
P Mo2 P 97.58(4) 6_554 4
P Mo2 P 111.14(3) 3_565 4
P Mo2 Fe3 110.16(3) 6 3_565
P Mo2 Fe3 58.17(3) 6_554 3_565
P Mo2 Fe3 61.70(3) 3_565 3_565
P Mo2 Fe3 150.58(4) 4 3_565
P Mo2 Mo3 110.16(3) 6 3_565
P Mo2 Mo3 58.17(3) 6_554 3_565
P Mo2 Mo3 61.70(3) 3_565 3_565
P Mo2 Mo3 150.58(4) 4 3_565
Fe3 Mo2 Mo3 0.00(2) 3_565 3_565
P Mo2 Fe3 110.33(3) 6 6_554
P Mo2 Fe3 60.01(3) 6_554 6_554
P Mo2 Fe3 148.78(4) 3_565 6_554
P Mo2 Fe3 56.25(3) 4 6_554
Fe3 Mo2 Fe3 113.529(15) 3_565 6_554
Mo3 Mo2 Fe3 113.529(15) 3_565 6_554
P Mo2 Mo3 110.33(3) 6 6_554
P Mo2 Mo3 60.01(3) 6_554 6_554
P Mo2 Mo3 148.78(4) 3_565 6_554
P Mo2 Mo3 56.25(3) 4 6_554
Fe3 Mo2 Mo3 113.529(15) 3_565 6_554
Mo3 Mo2 Mo3 113.529(15) 3_565 6_554
Fe3 Mo2 Mo3 0.00(2) 6_554 6_554
P Mo2 Mo3 53.77(3) 6 .
P Mo2 Mo3 101.81(3) 6_554 .
P Mo2 Mo3 150.45(4) 3_565 .
P Mo2 Mo3 87.81(3) 4 .
Fe3 Mo2 Mo3 111.87(2) 3_565 .
Mo3 Mo2 Mo3 111.87(2) 3_565 .
Fe3 Mo2 Mo3 60.679(11) 6_554 .
Mo3 Mo2 Mo3 60.679(11) 6_554 .
P Mo2 Mo2 105.31(3) 6 2_565
P Mo2 Mo2 105.14(3) 6_554 2_565
P Mo2 Mo2 55.85(3) 3_565 2_565
P Mo2 Mo2 55.31(3) 4 2_565
Fe3 Mo2 Mo2 111.406(19) 3_565 2_565
Mo3 Mo2 Mo2 111.406(19) 3_565 2_565
Fe3 Mo2 Mo2 105.714(18) 6_554 2_565
Mo3 Mo2 Mo2 105.714(18) 6_554 2_565
Mo3 Mo2 Mo2 136.386(19) . 2_565
P Mo2 Mo1 55.09(3) 6 8
P Mo2 Mo1 99.84(3) 6_554 8
P Mo2 Mo1 91.48(3) 3_565 8
P Mo2 Mo1 149.10(3) 4 8
Fe3 Mo2 Mo1 58.874(15) 3_565 8
Mo3 Mo2 Mo1 58.874(15) 3_565 8
Fe3 Mo2 Mo1 112.812(16) 6_554 8
Mo3 Mo2 Mo1 112.812(16) 6_554 8
Mo3 Mo2 Mo1 63.765(13) . 8
Mo2 Mo2 Mo1 140.863(18) 2_565 8
P Mo3 P 110.32(4) 6 7
P Mo3 P 145.21(2) 6 .
P Mo3 P 93.48(5) 7 .
P Mo3 Mo2 158.83(3) 6 4_655
P Mo3 Mo2 57.32(3) 7 4_655
P Mo3 Mo2 55.96(3) . 4_655
P Mo3 Mo1 106.18(4) 6 6_554
P Mo3 Mo1 103.51(4) 7 6_554
P Mo3 Mo1 91.72(4) . 6_554
Mo2 Mo3 Mo1 64.711(16) 4_655 6_554
P Mo3 Mo2 119.10(4) 6 6
P Mo3 Mo2 56.28(3) 7 6
P Mo3 Mo2 54.34(3) . 6
Mo2 Mo3 Mo2 70.481(19) 4_655 6
Mo1 Mo3 Mo2 134.27(2) 6_554 6
P Mo3 Mo2 55.38(4) 6 .
P Mo3 Mo2 153.77(3) 7 .
P Mo3 Mo2 110.03(3) . .
Mo2 Mo3 Mo2 127.24(2) 4_655 .
Mo1 Mo3 Mo2 65.505(15) 6_554 .
Mo2 Mo3 Mo2 148.334(16) 6 .
P Mo3 Fe3 110.29(4) 6 6_554
P Mo3 Fe3 139.34(4) 7 6_554
P Mo3 Fe3 52.01(3) . 6_554
Mo2 Mo3 Fe3 83.279(19) 4_655 6_554
Mo1 Mo3 Fe3 62.763(13) 6_554 6_554
Mo2 Mo3 Fe3 104.12(2) 6 6_554
Mo2 Mo3 Fe3 59.048(18) . 6_554
P Mo3 Mo3 110.29(4) 6 6_554
P Mo3 Mo3 139.34(4) 7 6_554
P Mo3 Mo3 52.01(3) . 6_554
Mo2 Mo3 Mo3 83.279(19) 4_655 6_554
Mo1 Mo3 Mo3 62.763(13) 6_554 6_554
Mo2 Mo3 Mo3 104.12(2) 6 6_554
Mo2 Mo3 Mo3 59.048(18) . 6_554
Fe3 Mo3 Mo3 0.000(14) 6_554 6_554
P Mo3 Fe3 60.06(3) 6 6
P Mo3 Fe3 87.58(4) 7 6
P Mo3 Fe3 97.52(4) . 6
Mo2 Mo3 Fe3 130.15(2) 4_655 6
Mo1 Mo3 Fe3 165.14(3) 6_554 6
Mo2 Mo3 Fe3 60.272(17) 6 6
Mo2 Mo3 Fe3 100.25(2) . 6
Fe3 Mo3 Fe3 114.67(3) 6_554 6
Mo3 Mo3 Fe3 114.67(3) 6_554 6
P Mo3 Mo3 60.06(3) 6 6
P Mo3 Mo3 87.58(4) 7 6
P Mo3 Mo3 97.52(4) . 6
Mo2 Mo3 Mo3 130.15(2) 4_655 6
Mo1 Mo3 Mo3 165.14(3) 6_554 6
Mo2 Mo3 Mo3 60.272(17) 6 6
Mo2 Mo3 Mo3 100.25(2) . 6
Fe3 Mo3 Mo3 114.67(3) 6_554 6
Mo3 Mo3 Mo3 114.67(3) 6_554 6
Fe3 Mo3 Mo3 0.00(2) 6 6
P Mo3 Mo1 55.11(3) 6 6
P Mo3 Mo1 55.21(3) 7 6
P Mo3 Mo1 140.31(4) . 6
Mo2 Mo3 Mo1 110.251(19) 4_655 6
Mo1 Mo3 Mo1 117.003(19) 6_554 6
Mo2 Mo3 Mo1 86.295(19) 6 6
Mo2 Mo3 Mo1 106.815(19) . 6
Fe3 Mo3 Mo1 165.33(3) 6_554 6
Mo3 Mo3 Mo1 165.33(3) 6_554 6
Fe3 Mo3 Mo1 61.363(13) 6 6
Mo3 Mo3 Mo1 61.363(13) 6 6
Fe3 P Mo3 0.00(2) 6_554 6_554
Fe3 P Mo2 70.85(4) 6_554 6_554
Mo3 P Mo2 70.85(4) 6_554 6_554
Fe3 P Mo1 71.65(3) 6_554 .
Mo3 P Mo1 71.65(3) 6_554 .
Mo2 P Mo1 135.45(6) 6_554 .
Fe3 P Mo2 129.77(6) 6_554 6
Mo3 P Mo2 129.77(6) 6_554 6
Mo2 P Mo2 149.54(5) 6_554 6
Mo1 P Mo2 74.82(4) . 6
Fe3 P Mo2 96.40(4) 6_554 4_655
Mo3 P Mo2 96.40(4) 6_554 4_655
Mo2 P Mo2 76.86(4) 6_554 4_655
Mo1 P Mo2 130.69(5) . 4_655
Mo2 P Mo2 78.42(4) 6 4_655
Fe3 P Mo1 75.78(4) 6_554 3
Mo3 P Mo1 75.78(4) 6_554 3
Mo2 P Mo1 71.31(4) 6_554 3
Mo1 P Mo1 76.92(4) . 3
Mo2 P Mo1 130.44(5) 6 3
Mo2 P Mo1 148.06(6) 4_655 3
Fe3 P Fe3 136.35(5) 6_554 8_545
Mo3 P Fe3 136.35(5) 6_554 8_545
Mo2 P Fe3 119.20(5) 6_554 8_545
Mo1 P Fe3 75.39(4) . 8_545
Mo2 P Fe3 64.51(4) 6 8_545
Mo2 P Fe3 126.96(5) 4_655 8_545
Mo1 P Fe3 69.44(3) 3 8_545
Fe3 P Mo3 136.35(5) 6_554 8_545
Mo3 P Mo3 136.35(5) 6_554 8_545
Mo2 P Mo3 119.20(5) 6_554 8_545
Mo1 P Mo3 75.39(4) . 8_545
Mo2 P Mo3 64.51(4) 6 8_545
Mo2 P Mo3 126.96(5) 4_655 8_545
Mo1 P Mo3 69.44(3) 3 8_545
Fe3 P Mo3 0.00(2) 8_545 8_545
Fe3 P Mo2 146.62(6) 6_554 3
Mo3 P Mo2 146.62(6) 6_554 3
Mo2 P Mo2 76.56(4) 6_554 3
Mo1 P Mo2 140.76(6) . 3
Mo2 P Mo2 78.12(4) 6 3
Mo2 P Mo2 68.84(3) 4_655 3
Mo1 P Mo2 100.64(4) 3 3
Fe3 P Mo2 67.47(3) 8_545 3
Mo3 P Mo2 67.47(3) 8_545 3
Fe3 P Mo3 67.92(3) 6_554 .
Mo3 P Mo3 67.92(3) 6_554 .
Mo2 P Mo3 116.31(5) 6_554 .
Mo1 P Mo3 69.01(3) . .
Mo2 P Mo3 65.65(4) 6 .
Mo2 P Mo3 62.34(3) 4_655 .
Mo1 P Mo3 136.13(5) 3 .
Fe3 P Mo3 124.28(6) 8_545 .
Mo3 P Mo3 124.28(6) 8_545 .
Mo2 P Mo3 123.23(5) 3 .

loop_
_geom_bond_atom_site_label_1
_geom_bond_atom_site_label_2
_geom_bond_distance
_geom_bond_site_symmetry_2
Mo1 P 2.4618(13) .
Mo1 P 2.4985(13) 4
Mo1 Mo1 2.5630(7) 2
Mo1 Fe3 2.7324(7) 6
Mo1 Mo3 2.7324(7) 6
Mo1 Fe3 2.8485(7) 6_554
Mo1 Mo3 2.8485(7) 6_554
Mo1 Mo2 2.8861(5) 7_455
Mo1 Mo3 2.8959(6) .
Mo1 Mo1 2.8985(7) 3_556
Mo1 Mo1 2.8985(7) 4_556
Mo2 P 2.4525(16) 6
Mo2 P 2.4797(16) 6_554
Mo2 P 2.4876(12) 3_565
Mo2 P 2.5036(12) 4
Mo2 Fe3 2.6591(6) 3_565
Mo2 Mo3 2.6591(6) 3_565
Mo2 Fe3 2.7803(6) 6_554
Mo2 Mo3 2.7803(6) 6_554
Mo2 Mo3 2.8152(6) .
Mo2 Mo2 2.8214(7) 2_565
Mo2 Mo1 2.8861(5) 8
Mo3 P 2.4040(13) 6
Mo3 P 2.5029(13) 7
Mo3 P 2.6433(13) .
Mo3 Mo2 2.6591(6) 4_655
Mo3 Mo1 2.7324(7) 6_554
Mo3 Mo2 2.7803(6) 6
Mo3 Fe3 2.8266(5) 6_554
Mo3 Mo3 2.8266(5) 6_554
Mo3 Fe3 2.8266(5) 6
Mo3 Mo3 2.8266(5) 6
Mo3 Mo1 2.8485(7) 6
P Fe3 2.4040(13) 6_554
P Mo3 2.4040(13) 6_554
P Mo2 2.4525(15) 6_554
P Mo2 2.4797(16) 6
P Mo2 2.4876(12) 4_655
P Mo1 2.4985(13) 3
P Fe3 2.5029(13) 8_545
P Mo3 2.5029(13) 8_545
P Mo2 2.5036(12) 3
